data_1515364
loop_
_publ_author_name
'Busschaert, Nathalie'
'Bradberry, Samuel J.'
'Wenzel, Marco'
'Haynes, Cally J. E.'
'Hiscock, Jennifer R.'
'Kirby, Isabelle L.'
'Karagiannidis, Louise E.'
'Moore, Stephen J.'
'Wells, Neil J.'
'Herniman, Julie'
'Langley, G. John'
'Horton, Peter N.'
'Light, Mark E.'
'Marques, Igor'
'Costa, Paulo J.'
'F\'elix, V\'itor'
'Frey, Jeremy G.'
'Gale, Philip A.'

_publ_section_title
;
 Towards predictable transmembrane transport: QSAR analysis of anion
 binding and transport
;
_journal_issue 8
_journal_name_full 'Chemical Science'
_journal_page_first 3036
_journal_paper_doi 10.1039/c3sc51023a
_journal_volume 4
_journal_year 2013
_chemical_compound_source
;
Nathalie Busschaert
;
_chemical_formula_moiety 'C15 H22 N2 O2 S'
_chemical_formula_sum 'C15 H22 N2 O2 S'
_chemical_formula_weight 294.41
_chemical_name_systematic
;
?
;
_space_group_IT_number 14
_symmetry_cell_setting monoclinic
_symmetry_space_group_name_Hall '-P 2ybc'
_symmetry_space_group_name_H-M 'P 1 21/c 1'
_atom_sites_solution_hydrogens geom
_atom_sites_solution_primary direct
_atom_sites_solution_secondary difmap
_audit_creation_method SHELXL-97
_cell_angle_alpha 90.00
_cell_angle_beta 100.356(7)
_cell_angle_gamma 90.00
_cell_formula_units_Z 8
_cell_length_a 11.0875(8)
_cell_length_b 7.4703(6)
_cell_length_c 37.579(3)
_cell_measurement_reflns_used 7813
_cell_measurement_temperature 100(2)
_cell_measurement_theta_max 27.5
_cell_measurement_theta_min 3.3
_cell_volume 3061.8(4)
_computing_cell_refinement
;
CrystalClear-SM Expert 2.0 r7 (Rigaku, 2011)
;
_computing_data_collection
;
CrystalClear-SM Expert 2.0 r7 (Rigaku, 2011)
;
_computing_data_reduction
;
CrystalClear-SM Expert 2.0 r7 (Rigaku, 2011)
;
_computing_publication_material 'WINGX (Farrugia, 1998)'
_computing_structure_refinement 'SHELXL-97 (Sheldrick, 2008)'
_computing_structure_solution 'SHELXS-97 (Sheldrick, 1997)'
_diffrn_ambient_temperature 100(2)
_diffrn_detector 'CCD plate'
_diffrn_detector_area_resol_mean 28.5714
_diffrn_detector_type 'Rigaku HG Saturn724+ (2x2 bin mode)'
_diffrn_measured_fraction_theta_full 0.935
_diffrn_measured_fraction_theta_max 0.935
_diffrn_measurement_device 'four-circle \k diffractometer'
_diffrn_measurement_device_type 'Rigaku AFC12 (Left)'
_diffrn_measurement_method 'profile data from \w-scans'
_diffrn_measurement_specimen_support 'MiTeGen micromount'
_diffrn_radiation_collimation 'Confocal mirrors, HF Varimax '
_diffrn_radiation_type MoK\a
_diffrn_radiation_wavelength 0.71075
_diffrn_reflns_av_R_equivalents 0.0867
_diffrn_reflns_av_sigmaI/netI 0.1302
_diffrn_reflns_limit_h_max 8
_diffrn_reflns_limit_h_min -13
_diffrn_reflns_limit_k_max 5
_diffrn_reflns_limit_k_min -8
_diffrn_reflns_limit_l_max 44
_diffrn_reflns_limit_l_min -44
_diffrn_reflns_number 10229
_diffrn_reflns_theta_full 25.03
_diffrn_reflns_theta_max 25.03
_diffrn_reflns_theta_min 3.13
_diffrn_source 'Rotating Anode'
_diffrn_source_current 55.0
_diffrn_source_power 2.475
_diffrn_source_voltage 45.0
_exptl_absorpt_coefficient_mu 0.215
_exptl_absorpt_correction_T_max 0.9979
_exptl_absorpt_correction_T_min 0.9915
_exptl_absorpt_correction_type multi-scan
_exptl_absorpt_process_details
;
Jacobson, R. (1998). REQAB. Private communication to the
Rigaku Corporation, Tokyo, Japan.
;
_exptl_crystal_colour colorless
_exptl_crystal_density_diffrn 1.277
_exptl_crystal_density_method 'not measured'
_exptl_crystal_description plate
_exptl_crystal_F_000 1264
_exptl_crystal_size_max 0.04
_exptl_crystal_size_mid 0.04
_exptl_crystal_size_min 0.01
_refine_diff_density_max 0.821
_refine_diff_density_min -0.515
_refine_diff_density_rms 0.110
_refine_ls_extinction_method none
_refine_ls_goodness_of_fit_ref 1.042
_refine_ls_hydrogen_treatment constr
_refine_ls_matrix_type full
_refine_ls_number_parameters 365
_refine_ls_number_reflns 5045
_refine_ls_number_restraints 6
_refine_ls_restrained_S_all 1.043
_refine_ls_R_factor_all 0.1527
_refine_ls_R_factor_gt 0.0864
_refine_ls_shift/su_max 0.000
_refine_ls_shift/su_mean 0.000
_refine_ls_structure_factor_coef Fsqd
_refine_ls_weighting_details 'calc w=1/[\s^2^(Fo^2^)+(0.1156P)^2^+3.3397P] where P=(Fo^2^+2Fc^2^)/3'
_refine_ls_weighting_scheme calc
_refine_ls_wR_factor_gt 0.2149
_refine_ls_wR_factor_ref 0.2537
_reflns_number_gt 2789
_reflns_number_total 5045
_reflns_threshold_expression >2\s(I)
_cod_data_source_file c3sc51023a.cif
_cod_data_source_block p-COOMe
_cod_original_sg_symbol_H-M 'P 21/c'
_cod_database_code 1515364

loop_
_symmetry_equiv_pos_as_xyz
'x, y, z'
'-x, y+1/2, -z+1/2'
'-x, -y, -z'
'x, -y-1/2, z-1/2'

loop_
_atom_site_label
_atom_site_type_symbol
_atom_site_fract_x
_atom_site_fract_y
_atom_site_fract_z
_atom_site_U_iso_or_equiv
_atom_site_adp_type
_atom_site_occupancy
_atom_site_symmetry_multiplicity
_atom_site_calc_flag
_atom_site_refinement_flags
S1 S 0.69171(13) 0.37202(18) 0.25588(4) 0.0215(4) Uani 1 1 d .
O1 O 0.6407(3) 0.2784(6) 0.06658(11) 0.0270(10) Uani 1 1 d .
O2 O 0.4370(4) 0.2997(6) 0.05060(13) 0.0393(12) Uani 1 1 d .
N1 N 0.4967(4) 0.1795(6) 0.22122(14) 0.0227(12) Uani 1 1 d .
H1 H 0.4324 0.1147 0.2236 0.027 Uiso 1 1 calc R
N2 N 0.5271(4) 0.1753(6) 0.28238(14) 0.0218(11) Uani 1 1 d .
H2 H 0.4680 0.0951 0.2785 0.026 Uiso 1 1 calc R
C1 C 0.6488(6) 0.2933(9) 0.02799(18) 0.0313(16) Uani 1 1 d .
H1A H 0.6041 0.1940 0.0146 0.047 Uiso 1 1 calc R
H1B H 0.7350 0.2888 0.0253 0.047 Uiso 1 1 calc R
H1C H 0.6127 0.4072 0.0184 0.047 Uiso 1 1 calc R
C2 C 0.5276(5) 0.2810(8) 0.07404(18) 0.0240(14) Uani 1 1 d .
C3 C 0.5248(5) 0.2562(7) 0.11253(17) 0.0201(14) Uani 1 1 d .
C4 C 0.4110(5) 0.2623(7) 0.12384(17) 0.0225(14) Uani 1 1 d .
H4 H 0.3381 0.2822 0.1067 0.027 Uiso 1 1 calc R
C5 C 0.4055(5) 0.2391(7) 0.16022(17) 0.0233(14) Uani 1 1 d .
H5 H 0.3283 0.2426 0.1678 0.028 Uiso 1 1 calc R
C6 C 0.5118(5) 0.2109(7) 0.18563(16) 0.0192(13) Uani 1 1 d .
C7 C 0.6252(5) 0.2022(7) 0.17438(17) 0.0210(13) Uani 1 1 d .
H7 H 0.6981 0.1808 0.1914 0.025 Uiso 1 1 calc R
C8 C 0.6296(5) 0.2252(7) 0.13813(17) 0.0210(14) Uani 1 1 d .
H8 H 0.7067 0.2195 0.1305 0.025 Uiso 1 1 calc R
C9 C 0.5677(5) 0.2352(7) 0.25276(17) 0.0206(14) Uani 1 1 d .
C10 C 0.5685(5) 0.2261(8) 0.31977(17) 0.0241(14) Uani 1 1 d .
H10A H 0.6025 0.3489 0.3209 0.029 Uiso 1 1 calc R
H10B H 0.6341 0.1437 0.3312 0.029 Uiso 1 1 calc R
C11 C 0.4616(5) 0.2186(8) 0.34006(16) 0.0206(13) Uani 1 1 d .
H11A H 0.3989 0.3067 0.3293 0.025 Uiso 1 1 calc R
H11B H 0.4240 0.0982 0.3369 0.025 Uiso 1 1 calc R
C12 C 0.4982(5) 0.2572(8) 0.38020(17) 0.0246(15) Uani 1 1 d .
H12A H 0.5570 0.1648 0.3914 0.029 Uiso 1 1 calc R
H12B H 0.5401 0.3747 0.3835 0.029 Uiso 1 1 calc R
C13 C 0.3893(5) 0.2596(8) 0.39932(17) 0.0249(14) Uani 1 1 d .
H13A H 0.3450 0.1445 0.3947 0.030 Uiso 1 1 calc R
H13B H 0.3327 0.3559 0.3887 0.030 Uiso 1 1 calc R
C14 C 0.4210(6) 0.2884(8) 0.43994(18) 0.0284(15) Uani 1 1 d .
H14A H 0.4693 0.3999 0.4448 0.034 Uiso 1 1 calc R
H14B H 0.4730 0.1880 0.4510 0.034 Uiso 1 1 calc R
C15 C 0.3068(6) 0.3013(10) 0.4579(2) 0.0376(17) Uani 1 1 d .
H15A H 0.2554 0.4013 0.4473 0.056 Uiso 1 1 calc R
H15B H 0.3325 0.3211 0.4840 0.056 Uiso 1 1 calc R
H15C H 0.2600 0.1896 0.4539 0.056 Uiso 1 1 calc R
S2 S -0.19216(13) 0.84466(18) 0.24338(4) 0.0221(4) Uani 1 1 d .
O3 O -0.1430(3) 0.9400(6) 0.43269(11) 0.0265(10) Uani 1 1 d .
O4 O 0.0608(4) 0.9124(6) 0.44847(12) 0.0331(11) Uani 1 1 d .
N3 N 0.0025(4) 1.0317(6) 0.27768(13) 0.0209(12) Uani 1 1 d .
H3 H 0.0685 1.0925 0.2753 0.025 Uiso 1 1 calc R
N4 N -0.0257(4) 1.0381(6) 0.21720(14) 0.0227(12) Uani 1 1 d .
H4A H 0.0345 1.1164 0.2212 0.027 Uiso 1 1 calc R
C16 C -0.1509(5) 0.9267(9) 0.47041(16) 0.0307(16) Uani 1 1 d U
H16A H -0.1130 0.8144 0.4803 0.046 Uiso 1 1 calc R
H16B H -0.2372 0.9285 0.4731 0.046 Uiso 1 1 calc R
H16C H -0.1078 1.0280 0.4836 0.046 Uiso 1 1 calc R
C17 C -0.0297(5) 0.9355(8) 0.42527(17) 0.0237(14) Uani 1 1 d .
C18 C -0.0255(5) 0.9574(7) 0.38626(17) 0.0213(14) Uani 1 1 d .
C19 C 0.0869(5) 0.9524(7) 0.37528(17) 0.0230(14) Uani 1 1 d .
H19 H 0.1597 0.9342 0.3925 0.028 Uiso 1 1 calc R
C20 C 0.0933(5) 0.9740(7) 0.33918(17) 0.0223(14) Uani 1 1 d .
H20 H 0.1708 0.9684 0.3318 0.027 Uiso 1 1 calc R
C21 C -0.0123(5) 1.0039(7) 0.31332(16) 0.0193(13) Uani 1 1 d .
C22 C -0.1260(5) 1.0123(7) 0.32452(17) 0.0241(14) Uani 1 1 d .
H22 H -0.1990 1.0321 0.3074 0.029 Uiso 1 1 calc R
C23 C -0.1307(5) 0.9914(7) 0.36095(16) 0.0210(13) Uani 1 1 d .
H23 H -0.2074 1.0006 0.3687 0.025 Uiso 1 1 calc R
C24 C -0.0685(5) 0.9800(7) 0.24603(16) 0.0196(13) Uani 1 1 d .
C25 C -0.0681(5) 0.9855(8) 0.17935(16) 0.0239(14) Uani 1 1 d .
H25A H -0.1352 1.0659 0.1681 0.029 Uiso 1 1 calc R
H25B H -0.1005 0.8617 0.1784 0.029 Uiso 1 1 calc R
C26 C 0.0373(5) 0.9961(8) 0.15862(16) 0.0236(14) Uani 1 1 d .
H26A H 0.1012 0.9088 0.1690 0.028 Uiso 1 1 calc R
H26B H 0.0739 1.1172 0.1617 0.028 Uiso 1 1 calc R
C27 C -0.0023(5) 0.9580(8) 0.11849(17) 0.0252(14) Uani 1 1 d .
H27A H -0.0626 1.0493 0.1077 0.030 Uiso 1 1 calc R
H27B H -0.0427 0.8395 0.1153 0.030 Uiso 1 1 calc R
C28 C 0.1068(5) 0.9599(8) 0.09874(17) 0.0266(15) Uani 1 1 d .
H28A H 0.1488 1.0770 0.1029 0.032 Uiso 1 1 calc R
H28B H 0.1658 0.8663 0.1093 0.032 Uiso 1 1 calc R
C29 C 0.0729(6) 0.9286(9) 0.05847(17) 0.0319(16) Uani 1 1 d .
H29A H 0.0187 1.0269 0.0476 0.038 Uiso 1 1 calc R
H29B H 0.0261 0.8155 0.0542 0.038 Uiso 1 1 calc R
C30 C 0.1825(6) 0.9184(9) 0.03976(19) 0.0364(17) Uani 1 1 d .
H30A H 0.2349 1.0233 0.0463 0.055 Uiso 1 1 calc R
H30B H 0.1545 0.9159 0.0135 0.055 Uiso 1 1 calc R
H30C H 0.2292 0.8094 0.0474 0.055 Uiso 1 1 calc R

loop_
_atom_site_aniso_label
_atom_site_aniso_U_11
_atom_site_aniso_U_22
_atom_site_aniso_U_33
_atom_site_aniso_U_23
_atom_site_aniso_U_13
_atom_site_aniso_U_12
S1 0.0213(8) 0.0218(8) 0.0216(10) -0.0003(7) 0.0042(7) -0.0003(6)
O1 0.025(2) 0.042(3) 0.013(2) 0.002(2) 0.0014(19) -0.0014(19)
O2 0.031(3) 0.063(3) 0.024(3) 0.006(2) 0.005(2) 0.010(2)
N1 0.021(3) 0.032(3) 0.016(3) 0.003(2) 0.004(2) -0.002(2)
N2 0.022(3) 0.026(3) 0.017(3) 0.001(2) 0.004(2) -0.005(2)
C1 0.035(4) 0.040(4) 0.021(4) -0.005(3) 0.012(3) -0.004(3)
C2 0.023(3) 0.024(3) 0.026(4) -0.001(3) 0.005(3) -0.003(3)
C3 0.025(3) 0.017(3) 0.020(4) -0.004(3) 0.008(3) 0.002(2)
C4 0.023(3) 0.021(3) 0.024(4) -0.001(3) 0.002(3) 0.003(2)
C5 0.019(3) 0.029(3) 0.024(4) -0.005(3) 0.011(3) -0.005(2)
C6 0.020(3) 0.021(3) 0.018(4) 0.001(3) 0.007(3) 0.001(2)
C7 0.024(3) 0.021(3) 0.018(4) -0.005(3) 0.003(3) -0.002(2)
C8 0.017(3) 0.023(3) 0.024(4) 0.000(3) 0.007(3) -0.002(2)
C9 0.024(3) 0.016(3) 0.022(4) -0.001(3) 0.003(3) 0.006(2)
C10 0.025(3) 0.024(3) 0.022(4) 0.001(3) 0.002(3) -0.001(3)
C11 0.025(3) 0.026(3) 0.012(3) -0.001(3) 0.006(3) 0.002(2)
C12 0.027(3) 0.026(3) 0.023(4) -0.002(3) 0.011(3) 0.000(3)
C13 0.034(3) 0.023(3) 0.019(4) 0.000(3) 0.008(3) -0.002(3)
C14 0.034(4) 0.028(3) 0.025(4) -0.003(3) 0.012(3) 0.004(3)
C15 0.035(4) 0.050(4) 0.029(4) 0.005(3) 0.011(3) -0.006(3)
S2 0.0210(8) 0.0249(8) 0.0215(9) 0.0003(7) 0.0067(7) -0.0019(6)
O3 0.022(2) 0.043(3) 0.015(2) -0.002(2) 0.0066(19) -0.0049(19)
O4 0.031(2) 0.053(3) 0.015(3) -0.001(2) 0.003(2) 0.001(2)
N3 0.021(3) 0.028(3) 0.015(3) 0.002(2) 0.008(2) -0.010(2)
N4 0.030(3) 0.022(3) 0.017(3) 0.000(2) 0.005(2) -0.006(2)
C16 0.027(3) 0.059(4) 0.009(3) 0.004(3) 0.010(3) -0.005(3)
C17 0.029(3) 0.024(3) 0.017(4) -0.002(3) 0.002(3) 0.007(3)
C18 0.019(3) 0.022(3) 0.022(4) 0.000(3) 0.004(3) -0.004(2)
C19 0.025(3) 0.025(3) 0.018(4) -0.001(3) 0.002(3) 0.001(2)
C20 0.015(3) 0.021(3) 0.031(4) -0.001(3) 0.005(3) 0.003(2)
C21 0.026(3) 0.017(3) 0.015(3) -0.003(3) 0.005(3) -0.005(2)
C22 0.021(3) 0.028(3) 0.022(4) -0.002(3) 0.001(3) 0.004(3)
C23 0.022(3) 0.022(3) 0.019(4) -0.004(3) 0.005(3) 0.001(2)
C24 0.022(3) 0.021(3) 0.014(3) -0.001(3) 0.002(3) 0.005(2)
C25 0.032(3) 0.030(3) 0.010(3) 0.000(3) 0.006(3) 0.001(3)
C26 0.028(3) 0.020(3) 0.024(4) -0.005(3) 0.006(3) -0.006(3)
C27 0.025(3) 0.025(3) 0.025(4) 0.001(3) 0.003(3) -0.003(3)
C28 0.030(3) 0.024(3) 0.028(4) 0.003(3) 0.011(3) -0.002(3)
C29 0.040(4) 0.043(4) 0.014(4) 0.002(3) 0.008(3) -0.004(3)
C30 0.048(4) 0.042(4) 0.024(4) 0.003(3) 0.020(3) 0.010(3)

loop_
_atom_type_symbol
_atom_type_description
_atom_type_scat_dispersion_real
_atom_type_scat_dispersion_imag
_atom_type_scat_source
C C 0.0033 0.0016 'International Tables Vol C Tables 4.2.6.8 and 6.1.1.4'
H H 0.0000 0.0000 'International Tables Vol C Tables 4.2.6.8 and 6.1.1.4'
N N 0.0061 0.0033 'International Tables Vol C Tables 4.2.6.8 and 6.1.1.4'
O O 0.0106 0.0060 'International Tables Vol C Tables 4.2.6.8 and 6.1.1.4'
S S 0.1246 0.1234 'International Tables Vol C Tables 4.2.6.8 and 6.1.1.4'

loop_
_geom_angle_atom_site_label_1
_geom_angle_atom_site_label_2
_geom_angle_atom_site_label_3
_geom_angle
C2 O1 C1 115.6(5)
C9 N1 C6 129.1(5)
C9 N1 H1 115.5
C6 N1 H1 115.5
C9 N2 C10 128.2(5)
C9 N2 H2 115.9
C10 N2 H2 115.9
O1 C1 H1A 109.5
O1 C1 H1B 109.5
H1A C1 H1B 109.5
O1 C1 H1C 109.5
H1A C1 H1C 109.5
H1B C1 H1C 109.5
O2 C2 O1 122.2(6)
O2 C2 C3 124.6(5)
O1 C2 C3 113.2(5)
C8 C3 C4 118.8(6)
C8 C3 C2 122.8(5)
C4 C3 C2 118.4(5)
C5 C4 C3 119.7(6)
C5 C4 H4 120.2
C3 C4 H4 120.2
C4 C5 C6 120.7(5)
C4 C5 H5 119.6
C6 C5 H5 119.6
C5 C6 N1 116.7(5)
C5 C6 C7 119.8(6)
N1 C6 C7 123.4(5)
C8 C7 C6 119.0(5)
C8 C7 H7 120.5
C6 C7 H7 120.5
C7 C8 C3 122.0(5)
C7 C8 H8 119.0
C3 C8 H8 119.0
N2 C9 N1 112.9(5)
N2 C9 S1 121.9(5)
N1 C9 S1 125.2(5)
N2 C10 C11 109.7(5)
N2 C10 H10A 109.7
C11 C10 H10A 109.7
N2 C10 H10B 109.7
C11 C10 H10B 109.7
H10A C10 H10B 108.2
C12 C11 C10 113.5(5)
C12 C11 H11A 108.9
C10 C11 H11A 108.9
C12 C11 H11B 108.9
C10 C11 H11B 108.9
H11A C11 H11B 107.7
C13 C12 C11 112.4(5)
C13 C12 H12A 109.1
C11 C12 H12A 109.1
C13 C12 H12B 109.1
C11 C12 H12B 109.1
H12A C12 H12B 107.9
C12 C13 C14 114.7(5)
C12 C13 H13A 108.6
C14 C13 H13A 108.6
C12 C13 H13B 108.6
C14 C13 H13B 108.6
H13A C13 H13B 107.6
C13 C14 C15 112.9(5)
C13 C14 H14A 109.0
C15 C14 H14A 109.0
C13 C14 H14B 109.0
C15 C14 H14B 109.0
H14A C14 H14B 107.8
C14 C15 H15A 109.5
C14 C15 H15B 109.5
H15A C15 H15B 109.5
C14 C15 H15C 109.5
H15A C15 H15C 109.5
H15B C15 H15C 109.5
C17 O3 C16 115.5(5)
C24 N3 C21 130.5(5)
C24 N3 H3 114.8
C21 N3 H3 114.8
C24 N4 C25 127.0(5)
C24 N4 H4A 116.5
C25 N4 H4A 116.5
O3 C16 H16A 109.5
O3 C16 H16B 109.5
H16A C16 H16B 109.5
O3 C16 H16C 109.5
H16A C16 H16C 109.5
H16B C16 H16C 109.5
O4 C17 O3 122.6(6)
O4 C17 C18 123.7(5)
O3 C17 C18 113.7(5)
C19 C18 C23 119.4(6)
C19 C18 C17 118.9(5)
C23 C18 C17 121.6(5)
C20 C19 C18 119.9(6)
C20 C19 H19 120.0
C18 C19 H19 120.0
C19 C20 C21 121.1(5)
C19 C20 H20 119.4
C21 C20 H20 119.4
N3 C21 C20 117.6(5)
N3 C21 C22 123.4(5)
C20 C21 C22 119.0(6)
C23 C22 C21 119.1(6)
C23 C22 H22 120.4
C21 C22 H22 120.4
C22 C23 C18 121.3(5)
C22 C23 H23 119.3
C18 C23 H23 119.3
N4 C24 N3 112.6(5)
N4 C24 S2 123.4(5)
N3 C24 S2 123.8(4)
N4 C25 C26 109.9(5)
N4 C25 H25A 109.7
C26 C25 H25A 109.7
N4 C25 H25B 109.7
C26 C25 H25B 109.7
H25A C25 H25B 108.2
C25 C26 C27 112.8(5)
C25 C26 H26A 109.0
C27 C26 H26A 109.0
C25 C26 H26B 109.0
C27 C26 H26B 109.0
H26A C26 H26B 107.8
C26 C27 C28 111.6(5)
C26 C27 H27A 109.3
C28 C27 H27A 109.3
C26 C27 H27B 109.3
C28 C27 H27B 109.3
H27A C27 H27B 108.0
C29 C28 C27 114.1(5)
C29 C28 H28A 108.7
C27 C28 H28A 108.7
C29 C28 H28B 108.7
C27 C28 H28B 108.7
H28A C28 H28B 107.6
C28 C29 C30 113.4(5)
C28 C29 H29A 108.9
C30 C29 H29A 108.9
C28 C29 H29B 108.9
C30 C29 H29B 108.9
H29A C29 H29B 107.7
C29 C30 H30A 109.5
C29 C30 H30B 109.5
H30A C30 H30B 109.5
C29 C30 H30C 109.5
H30A C30 H30C 109.5
H30B C30 H30C 109.5

loop_
_geom_bond_atom_site_label_1
_geom_bond_atom_site_label_2
_geom_bond_distance
S1 C9 1.700(6)
O1 C2 1.333(7)
O1 C1 1.473(7)
O2 C2 1.219(7)
N1 C9 1.365(7)
N1 C6 1.397(7)
N1 H1 0.8800
N2 C9 1.350(7)
N2 C10 1.448(8)
N2 H2 0.8800
C1 H1A 0.9800
C1 H1B 0.9800
C1 H1C 0.9800
C2 C3 1.464(9)
C3 C8 1.389(8)
C3 C4 1.402(8)
C4 C5 1.390(8)
C4 H4 0.9500
C5 C6 1.393(8)
C5 H5 0.9500
C6 C7 1.398(8)
C7 C8 1.383(8)
C7 H7 0.9500
C8 H8 0.9500
C10 C11 1.521(8)
C10 H10A 0.9900
C10 H10B 0.9900
C11 C12 1.518(8)
C11 H11A 0.9900
C11 H11B 0.9900
C12 C13 1.512(8)
C12 H12A 0.9900
C12 H12B 0.9900
C13 C14 1.519(8)
C13 H13A 0.9900
C13 H13B 0.9900
C14 C15 1.542(8)
C14 H14A 0.9900
C14 H14B 0.9900
C15 H15A 0.9800
C15 H15B 0.9800
C15 H15C 0.9800
S2 C24 1.692(6)
O3 C17 1.335(7)
O3 C16 1.439(7)
O4 C17 1.218(7)
N3 C24 1.359(7)
N3 C21 1.394(7)
N3 H3 0.8800
N4 C24 1.331(7)
N4 C25 1.469(7)
N4 H4A 0.8800
C16 H16A 0.9800
C16 H16B 0.9800
C16 H16C 0.9800
C17 C18 1.484(8)
C18 C19 1.382(8)
C18 C23 1.390(8)
C19 C20 1.381(8)
C19 H19 0.9500
C20 C21 1.399(8)
C20 H20 0.9500
C21 C22 1.401(8)
C22 C23 1.388(8)
C22 H22 0.9500
C23 H23 0.9500
C25 C26 1.519(8)
C25 H25A 0.9900
C25 H25B 0.9900
C26 C27 1.519(8)
C26 H26A 0.9900
C26 H26B 0.9900
C27 C28 1.529(8)
C27 H27A 0.9900
C27 H27B 0.9900
C28 C29 1.511(8)
C28 H28A 0.9900
C28 H28B 0.9900
C29 C30 1.511(8)
C29 H29A 0.9900
C29 H29B 0.9900
C30 H30A 0.9800
C30 H30B 0.9800
C30 H30C 0.9800

loop_
_geom_hbond_atom_site_label_D
_geom_hbond_atom_site_label_H
_geom_hbond_atom_site_label_A
_geom_hbond_distance_DH
_geom_hbond_distance_HA
_geom_hbond_distance_DA
_geom_hbond_angle_DHA
_geom_hbond_site_symmetry_A
N1 H1 S1 0.88 2.48 3.321(5) 159.9 2_645
N2 H2 S1 0.88 2.60 3.440(5) 159.9 2_645
N3 H3 S2 0.88 2.50 3.334(5) 157.7 2
N4 H4A S2 0.88 2.63 3.462(5) 159.1 2

loop_
_geom_torsion_atom_site_label_1
_geom_torsion_atom_site_label_2
_geom_torsion_atom_site_label_3
_geom_torsion_atom_site_label_4
_geom_torsion
C1 O1 C2 O2 -2.1(8)
C1 O1 C2 C3 177.0(5)
O2 C2 C3 C8 176.2(6)
O1 C2 C3 C8 -2.8(8)
O2 C2 C3 C4 -3.1(9)
O1 C2 C3 C4 177.9(5)
C8 C3 C4 C5 0.6(8)
C2 C3 C4 C5 180.0(5)
C3 C4 C5 C6 0.4(8)
C4 C5 C6 N1 -176.7(5)
C4 C5 C6 C7 -1.3(8)
C9 N1 C6 C5 -142.6(6)
C9 N1 C6 C7 42.2(9)
C5 C6 C7 C8 1.2(8)
N1 C6 C7 C8 176.2(5)
C6 C7 C8 C3 -0.1(8)
C4 C3 C8 C7 -0.8(8)
C2 C3 C8 C7 179.9(5)
C10 N2 C9 N1 -170.9(5)
C10 N2 C9 S1 7.0(8)
C6 N1 C9 N2 -178.3(5)
C6 N1 C9 S1 4.0(8)
C9 N2 C10 C11 147.3(5)
N2 C10 C11 C12 175.9(5)
C10 C11 C12 C13 176.6(5)
C11 C12 C13 C14 177.1(5)
C12 C13 C14 C15 176.5(5)
C16 O3 C17 O4 3.7(8)
C16 O3 C17 C18 -177.5(5)
O4 C17 C18 C19 -0.3(9)
O3 C17 C18 C19 -179.1(5)
O4 C17 C18 C23 -177.1(6)
O3 C17 C18 C23 4.2(8)
C23 C18 C19 C20 -2.6(8)
C17 C18 C19 C20 -179.4(5)
C18 C19 C20 C21 1.1(9)
C24 N3 C21 C20 143.6(6)
C24 N3 C21 C22 -39.2(9)
C19 C20 C21 N3 177.4(5)
C19 C20 C21 C22 0.1(8)
N3 C21 C22 C23 -176.9(5)
C20 C21 C22 C23 0.2(8)
C21 C22 C23 C18 -1.9(9)
C19 C18 C23 C22 3.1(9)
C17 C18 C23 C22 179.8(5)
C25 N4 C24 N3 170.1(5)
C25 N4 C24 S2 -5.9(8)
C21 N3 C24 N4 177.7(5)
C21 N3 C24 S2 -6.3(8)
C24 N4 C25 C26 -149.9(5)
N4 C25 C26 C27 -175.3(5)
C25 C26 C27 C28 -177.0(5)
C26 C27 C28 C29 -178.2(5)
C27 C28 C29 C30 -176.1(5)
